data_7122468
loop_
_publ_author_name
'Liu, Qi'
'Xie, Mo'
'Chang, Xiaoyong'
'Gao, Qin'
'Chen, Yong'
'Lu, Wei'

_publ_section_title
;
 Correlating thermochromic and mechanochromic phosphorescence with
 polymorphs of a complex gold(i) double salt with infinite aurophilicity.
;
_journal_issue 91
_journal_name_full 'Chemical communications (Cambridge, England)'
_journal_page_first 12844
_journal_page_last 12847
_journal_paper_doi 10.1039/c8cc05210g
_journal_volume 54
_journal_year 2018
_chemical_formula_moiety '0.5(C32 H32 Au4 N20)'
_chemical_formula_sum 'C16 H16 Au2 N10'
_chemical_formula_weight 742.32
_space_group_crystal_system orthorhombic
_space_group_IT_number 31
_space_group_name_Hall 'P 2ac -2'
_space_group_name_H-M_alt 'P m n 21'
_symmetry_space_group_name_Hall 'P 2ac -2'
_symmetry_space_group_name_H-M 'P m n 21'
_atom_sites_solution_hydrogens geom
_atom_sites_solution_primary dual
_audit_creation_date 2018-10-10
_audit_creation_method
;
Olex2 1.2
(compiled 2018.05.29 svn.r3508 for OlexSys, GUI svn.r5506)
;
_audit_update_record
;
2018-10-10 deposited with the CCDC.
2018-10-12 downloaded from the CCDC.
;
_cell_angle_alpha 90
_cell_angle_beta 90
_cell_angle_gamma 90
_cell_formula_units_Z 2
_cell_length_a 6.3306(4)
_cell_length_b 8.1410(5)
_cell_length_c 18.7077(11)
_cell_measurement_reflns_used 8899
_cell_measurement_temperature 200
_cell_measurement_theta_max 28.320
_cell_measurement_theta_min 2.728
_cell_volume 964.15(10)
_computing_cell_refinement 'SAINT V8.38A (?, 2016)'
_computing_data_reduction 'SAINT V8.38A (?, 2016)'
_computing_molecular_graphics 'Olex2 (Dolomanov et al., 2009)'
_computing_publication_material 'Olex2 (Dolomanov et al., 2009)'
_computing_structure_refinement 'XL (Sheldrick, 2008)'
_computing_structure_solution 'ShelXT (Sheldrick, 2015)'
_diffrn_ambient_temperature 200
_diffrn_detector 'Bruker PHOTO 100 area detector'
_diffrn_detector_area_resol_mean 7.9
_diffrn_detector_type 'CCD area detector'
_diffrn_measured_fraction_theta_full 0.996
_diffrn_measured_fraction_theta_max 0.996
_diffrn_measurement_device 'three-circle diffractometer'
_diffrn_measurement_device_type 'Bruker PHOTO 100 area detector'
_diffrn_measurement_method '\w and \f scans'
_diffrn_radiation_monochromator 'mirror optics'
_diffrn_radiation_probe x-ray
_diffrn_radiation_type MoK\a
_diffrn_radiation_wavelength 0.71073
_diffrn_reflns_av_R_equivalents 0.0543
_diffrn_reflns_av_unetI/netI 0.0351
_diffrn_reflns_Laue_measured_fraction_full 0.996
_diffrn_reflns_Laue_measured_fraction_max 0.996
_diffrn_reflns_limit_h_max 8
_diffrn_reflns_limit_h_min -8
_diffrn_reflns_limit_k_max 10
_diffrn_reflns_limit_k_min -10
_diffrn_reflns_limit_l_max 24
_diffrn_reflns_limit_l_min -24
_diffrn_reflns_number 18339
_diffrn_reflns_point_group_measured_fraction_full 0.997
_diffrn_reflns_point_group_measured_fraction_max 0.997
_diffrn_reflns_theta_full 25.242
_diffrn_reflns_theta_max 28.326
_diffrn_reflns_theta_min 2.177
_diffrn_source 'microfocus sealed X-ray tube'
_diffrn_source_type 'Incoatec I\ms'
_exptl_absorpt_coefficient_mu 15.224
_exptl_absorpt_correction_T_max 0.7457
_exptl_absorpt_correction_T_min 0.3840
_exptl_absorpt_correction_type multi-scan
_exptl_absorpt_process_details
'SADABS-2016/2 (Bruker,2016/2) was used for absorption correction. wR2(int) was 0.1605 before and 0.0908 after correction. The Ratio of minimum to maximum transmission is 0.5150. The \l/2 correction factor is Not present.'
_exptl_crystal_colour yellow
_exptl_crystal_colour_primary yellow
_exptl_crystal_density_diffrn 2.557
_exptl_crystal_description plate
_exptl_crystal_F_000 680
_exptl_crystal_size_max 0.3
_exptl_crystal_size_mid 0.06
_exptl_crystal_size_min 0.01
_refine_diff_density_max 2.279
_refine_diff_density_min -2.263
_refine_diff_density_rms 0.589
_refine_ls_abs_structure_details
;
 Refined as an inversion twin.
;
_refine_ls_abs_structure_Flack 0.41(3)
_refine_ls_extinction_coef 0.0132(13)
_refine_ls_extinction_expression Fc^*^=kFc[1+0.001xFc^2^\l^3^/sin(2\q)]^-1/4^
_refine_ls_extinction_method 'SHELXL-2016/6 (Sheldrick 2016)'
_refine_ls_goodness_of_fit_ref 1.222
_refine_ls_hydrogen_treatment constr
_refine_ls_matrix_type full
_refine_ls_number_parameters 175
_refine_ls_number_reflns 2603
_refine_ls_number_restraints 169
_refine_ls_restrained_S_all 1.205
_refine_ls_R_factor_all 0.0566
_refine_ls_R_factor_gt 0.0440
_refine_ls_shift/su_max 0.000
_refine_ls_shift/su_mean 0.000
_refine_ls_structure_factor_coef Fsqd
_refine_ls_weighting_details 'w=1/[\s^2^(Fo^2^)+(0.0757P)^2^+0.1187P] where P=(Fo^2^+2Fc^2^)/3'
_refine_ls_weighting_scheme calc
_refine_ls_wR_factor_gt 0.1158
_refine_ls_wR_factor_ref 0.1336
_reflns_Friedel_coverage 0.944
_reflns_Friedel_fraction_full 0.998
_reflns_Friedel_fraction_max 0.998
_reflns_number_gt 2154
_reflns_number_total 2603
_reflns_threshold_expression 'I > 2\s(I)'
_cod_data_source_file c8cc05210g3.cif
_cod_data_source_block cxy0495_pmn21_CCDC1
_cod_depositor_comments 'Adding full bibliography for 7122465--7122471.cif.'
_cod_database_code 7122468
_shelx_shelxl_version_number 2016/6
_shelx_space_group_comment
;
The symmetry employed for this shelxl refinement is uniquely defined
by the following loop, which should always be used as a source of
symmetry information in preference to the above space-group names.
They are only intended as comments.
;
_shelx_estimated_absorpt_t_max 0.863
_shelx_estimated_absorpt_t_min 0.092
_olex2_refinement_description
;
1. Twinned data refinement
 Scales: 0.59(3)
 0.41(3)
2. Fixed Uiso
 At 1.2 times of:
  All C(H) groups
 At 1.5 times of:
  All C(H,H,H) groups
3. Uiso/Uaniso restraints and constraints
All non-hydrogen atoms have similar U: within 2A with sigma of 0.01 and sigma
for terminal atoms of 0.02
4. Others
 Fixed Sof: H6A(0.5) H6B(0.5) H6C(0.5) H7A(0.5) H7B(0.5) H7C(0.5) H13A(0.5)
 H13B(0.5) H13C(0.5) H14A(0.5) H14B(0.5) H14C(0.5)
5.a Aromatic/amide H refined with riding coordinates:
 C3(H3), C4(H4), C10(H10), C11(H11)
5.b Idealised Me refined as rotating group:
 C6(H6A,H6B,H6C), C7(H7A,H7B,H7C), C13(H13A,H13B,H13C), C14(H14A,H14B,H14C)
;
_olex2_submission_special_instructions 'No special instructions were received'

loop_
_space_group_symop_operation_xyz
'x, y, z'
'-x+1/2, -y, z+1/2'
'-x, y, z'
'x+1/2, -y, z+1/2'

loop_
_atom_site_label
_atom_site_type_symbol
_atom_site_fract_x
_atom_site_fract_y
_atom_site_fract_z
_atom_site_U_iso_or_equiv
_atom_site_adp_type
_atom_site_occupancy
_atom_site_site_symmetry_order
_atom_site_calc_flag
_atom_site_refinement_flags_posn
_atom_site_refinement_flags_adp
_atom_site_refinement_flags_occupancy
Au1 Au -0.500000 -0.48763(8) -0.24828(2) 0.0254(3) Uani 1 2 d S TU P
Au2 Au 0.000000 -0.50976(8) -0.25080(7) 0.0315(4) Uani 1 2 d S TU P
N1 N -0.500000 -0.481(2) -0.0840(10) 0.031(3) Uani 1 2 d S TU P
N2 N -0.500000 -0.235(2) -0.1315(9) 0.031(3) Uani 1 2 d S TU P
N3 N -0.500000 -0.075(2) -0.0220(10) 0.047(4) Uani 1 2 d S TU P
N4 N -0.500000 -0.404(2) 0.0417(10) 0.040(3) Uani 1 2 d S TU P
N5 N -0.500000 -0.7321(16) -0.3691(8) 0.028(3) Uani 1 2 d S TU P
N6 N -0.500000 -0.483(2) -0.4110(8) 0.031(3) Uani 1 2 d S TU P
N7 N -0.500000 -0.548(2) -0.5381(10) 0.035(3) Uani 1 2 d S TU P
N8 N -0.500000 -0.878(2) -0.4807(9) 0.043(4) Uani 1 2 d S TU P
N9 N 0.000000 -0.852(3) -0.1735(14) 0.065(6) Uani 1 2 d S TU P
N10 N 0.000000 -0.167(3) -0.3228(14) 0.074(6) Uani 1 2 d S TU P
C1 C -0.500000 -0.396(2) -0.1462(9) 0.028(3) Uani 1 2 d S TU P
C2 C -0.500000 -0.372(3) -0.0292(11) 0.036(3) Uani 1 2 d S TU P
C3 C -0.500000 -0.256(4) 0.0790(15) 0.052(5) Uani 1 2 d S TU P
H3 H -0.500000 -0.261856 0.129687 0.062 Uiso 1 2 calc RS T P
C4 C -0.500000 -0.102(3) 0.0488(12) 0.052(4) Uani 1 2 d S TU P
H4 H -0.500000 -0.009157 0.079703 0.062 Uiso 1 2 calc RS T P
C5 C -0.500000 -0.208(3) -0.0600(12) 0.038(3) Uani 1 2 d S TU P
C6 C -0.500000 -0.662(3) -0.0781(15) 0.049(5) Uani 1 2 d S TU P
H6A H -0.518482 -0.693197 -0.027937 0.073 Uiso 0.5 1 calc GR . .
H6B H -0.365380 -0.704911 -0.095817 0.073 Uiso 0.5 1 calc GR . .
H6C H -0.616138 -0.706775 -0.106619 0.073 Uiso 0.5 1 calc GR . .
C7 C -0.500000 -0.102(3) -0.1823(12) 0.042(5) Uani 1 2 d S TU P
H7A H -0.555541 -0.140835 -0.228188 0.063 Uiso 0.5 1 calc GR . .
H7B H -0.355343 -0.061726 -0.188905 0.063 Uiso 0.5 1 calc GR . .
H7C H -0.589116 -0.012422 -0.164422 0.063 Uiso 0.5 1 calc GR . .
C8 C -0.500000 -0.571(2) -0.3496(8) 0.025(3) Uani 1 2 d S TU P
C9 C -0.500000 -0.749(3) -0.4429(9) 0.030(3) Uani 1 2 d S TU P
C10 C -0.500000 -0.848(3) -0.5536(12) 0.048(4) Uani 1 2 d S TU P
H10 H -0.500000 -0.936140 -0.586587 0.057 Uiso 1 2 calc RS T P
C11 C -0.500000 -0.690(3) -0.5773(12) 0.041(4) Uani 1 2 d S TU P
H11 H -0.500000 -0.676733 -0.627784 0.049 Uiso 1 2 calc RS T P
C12 C -0.500000 -0.587(2) -0.4666(11) 0.028(3) Uani 1 2 d S TU P
C13 C -0.500000 -0.868(3) -0.3192(13) 0.038(4) Uani 1 2 d S TU P
H13A H -0.433156 -0.834068 -0.274359 0.056 Uiso 0.5 1 calc GR . .
H13B H -0.421061 -0.960504 -0.339733 0.056 Uiso 0.5 1 calc GR . .
H13C H -0.645783 -0.902531 -0.309758 0.056 Uiso 0.5 1 calc GR . .
C14 C -0.500000 -0.297(3) -0.4145(14) 0.044(5) Uani 1 2 d S TU P
H14A H -0.428982 -0.252994 -0.372134 0.067 Uiso 0.5 1 calc GR . .
H14B H -0.645933 -0.257337 -0.416002 0.067 Uiso 0.5 1 calc GR . .
H14C H -0.425085 -0.261454 -0.457589 0.067 Uiso 0.5 1 calc GR . .
C15 C 0.000000 -0.730(3) -0.2049(10) 0.041(4) Uani 1 2 d S TU P
C16 C 0.000000 -0.286(3) -0.2942(13) 0.043(4) Uani 1 2 d S TU P

loop_
_atom_site_aniso_label
_atom_site_aniso_U_11
_atom_site_aniso_U_22
_atom_site_aniso_U_33
_atom_site_aniso_U_23
_atom_site_aniso_U_13
_atom_site_aniso_U_12
Au1 0.0257(4) 0.0300(4) 0.0204(4) 0.0008(12) 0.000 0.000
Au2 0.0288(4) 0.0371(5) 0.0285(8) 0.0023(11) 0.000 0.000
N1 0.028(6) 0.043(7) 0.023(6) -0.003(6) 0.000 0.000
N2 0.020(5) 0.046(7) 0.028(6) -0.010(6) 0.000 0.000
N3 0.030(6) 0.063(8) 0.049(8) -0.023(6) 0.000 0.000
N4 0.006(5) 0.086(9) 0.028(7) -0.003(7) 0.000 0.000
N5 0.027(5) 0.048(7) 0.010(5) 0.002(5) 0.000 0.000
N6 0.022(6) 0.044(7) 0.028(7) 0.002(6) 0.000 0.000
N7 0.018(6) 0.064(8) 0.024(6) 0.006(7) 0.000 0.000
N8 0.027(6) 0.074(9) 0.030(8) -0.014(6) 0.000 0.000
N9 0.073(11) 0.060(13) 0.062(13) 0.015(11) 0.000 0.000
N10 0.096(13) 0.069(15) 0.056(11) 0.025(12) 0.000 0.000
C1 0.018(6) 0.042(7) 0.024(7) 0.003(7) 0.000 0.000
C2 0.022(6) 0.057(8) 0.028(6) -0.006(6) 0.000 0.000
C3 0.019(6) 0.090(11) 0.046(10) -0.011(9) 0.000 0.000
C4 0.023(6) 0.079(10) 0.053(9) -0.025(9) 0.000 0.000
C5 0.025(6) 0.055(8) 0.033(7) -0.017(7) 0.000 0.000
C6 0.042(9) 0.056(13) 0.050(12) 0.005(10) 0.000 0.000
C7 0.062(10) 0.046(12) 0.019(8) -0.004(8) 0.000 0.000
C8 0.017(6) 0.043(8) 0.015(6) -0.005(5) 0.000 0.000
C9 0.021(5) 0.056(8) 0.013(6) -0.003(6) 0.000 0.000
C10 0.025(7) 0.087(10) 0.032(8) -0.016(8) 0.000 0.000
C11 0.023(6) 0.079(11) 0.020(8) -0.005(7) 0.000 0.000
C12 0.005(5) 0.052(8) 0.025(6) 0.004(6) 0.000 0.000
C13 0.047(9) 0.039(11) 0.027(9) -0.001(8) 0.000 0.000
C14 0.043(9) 0.039(11) 0.051(12) -0.008(10) 0.000 0.000
C15 0.036(7) 0.049(9) 0.037(8) -0.002(7) 0.000 0.000
C16 0.037(7) 0.052(10) 0.042(8) 0.012(7) 0.000 0.000

loop_
_atom_type_symbol
_atom_type_description
_atom_type_scat_dispersion_real
_atom_type_scat_dispersion_imag
_atom_type_scat_source
C C 0.0033 0.0016 'International Tables Vol C Tables 4.2.6.8 and 6.1.1.4'
H H 0.0000 0.0000 'International Tables Vol C Tables 4.2.6.8 and 6.1.1.4'
Au Au -2.0133 8.8022 'International Tables Vol C Tables 4.2.6.8 and 6.1.1.4'
N N 0.0061 0.0033 'International Tables Vol C Tables 4.2.6.8 and 6.1.1.4'

loop_
_geom_angle_atom_site_label_1
_geom_angle_atom_site_label_2
_geom_angle_atom_site_label_3
_geom_angle
_geom_angle_site_symmetry_1
_geom_angle_site_symmetry_3
Au2 Au1 Au2 173.27(4) 1_455 .
C1 Au1 Au2 91.97(3) . 1_455
C1 Au1 Au2 91.97(3) . .
C8 Au1 Au2 88.10(4) . .
C8 Au1 Au2 88.10(4) . 1_455
C8 Au1 C1 178.5(7) . .
Au1 Au2 Au1 173.27(4) 1_655 .
C15 Au2 Au1 92.57(3) . 1_655
C15 Au2 Au1 92.57(3) . .
C15 Au2 C16 178.4(10) . .
C16 Au2 Au1 87.37(3) . 1_655
C16 Au2 Au1 87.37(3) . .
C1 N1 C2 108.7(15) . .
C1 N1 C6 124.9(18) . .
C2 N1 C6 126.4(18) . .
C1 N2 C5 111.1(17) . .
C1 N2 C7 127.0(16) . .
C5 N2 C7 121.9(18) . .
C5 N3 C4 114(2) . .
C2 N4 C3 108.9(19) . .
C8 N5 C9 111.3(13) . .
C8 N5 C13 124.4(15) . .
C9 N5 C13 124.4(16) . .
C8 N6 C14 124.4(17) . .
C12 N6 C8 109.0(15) . .
C12 N6 C14 126.7(17) . .
C11 N7 C12 109(2) . .
C9 N8 C10 114(2) . .
N1 C1 Au1 128.2(13) . .
N2 C1 Au1 123.1(12) . .
N2 C1 N1 108.8(15) . .
N1 C2 N4 128(2) . .
N1 C2 C5 107.4(16) . .
N4 C2 C5 124.4(18) . .
N4 C3 H3 117.1 . .
C4 C3 N4 126(2) . .
C4 C3 H3 117.1 . .
N3 C4 C3 123(2) . .
N3 C4 H4 118.3 . .
C3 C4 H4 118.3 . .
N2 C5 C2 104.0(18) . .
N3 C5 N2 133(2) . .
N3 C5 C2 123.4(19) . .
N1 C6 H6A 109.5(19) . 3_455
N1 C6 H6A 109.5 . .
N1 C6 H6B 109(4) . 3_455
N1 C6 H6B 109.5 . .
N1 C6 H6C 109(6) . 3_455
N1 C6 H6C 109.5 . .
H6A C6 H6A 13.7 . 3_455
H6A C6 H6B 109.5 . .
H6A C6 H6B 97.2 . 3_455
H6A C6 H6B 109.5 3_455 3_455
H6A C6 H6C 109.5 . .
H6A C6 H6C 120.8 . 3_455
H6A C6 H6C 109.5 3_455 3_455
H6B C6 H6A 97.2 . 3_455
H6B C6 H6B 120.8 . 3_455
H6B C6 H6C 13.7 . 3_455
H6B C6 H6C 109.5 . .
H6B C6 H6C 109.5 3_455 3_455
H6C C6 H6A 120.8 . 3_455
H6C C6 H6B 13.7 . 3_455
H6C C6 H6C 97.2 . 3_455
N2 C7 H7A 109.5(19) . 3_455
N2 C7 H7A 109.5 . .
N2 C7 H7B 109.5(6) . 3_455
N2 C7 H7B 109.5 . .
N2 C7 H7C 109.5 . .
N2 C7 H7C 109(2) . 3_455
H7A C7 H7A 42.1 . 3_455
H7A C7 H7B 109.5 3_455 3_455
H7A C7 H7B 109.5 . .
H7A C7 H7B 70.3 . 3_455
H7A C7 H7C 109.5 . .
H7A C7 H7C 138.3 . 3_455
H7A C7 H7C 109.5 3_455 3_455
H7B C7 H7A 70.3 . 3_455
H7B C7 H7B 138.3 . 3_455
H7B C7 H7C 109.5 . .
H7B C7 H7C 42.1 . 3_455
H7B C7 H7C 109.5 3_455 3_455
H7C C7 H7A 138.3 . 3_455
H7C C7 H7B 42.1 . 3_455
H7C C7 H7C 70.3 . 3_455
N5 C8 Au1 125.3(10) . .
N6 C8 Au1 128.4(13) . .
N6 C8 N5 106.3(12) . .
N5 C9 C12 102.9(15) . .
N8 C9 N5 129.7(17) . .
N8 C9 C12 127.5(17) . .
N8 C10 H10 120.3 . .
C11 C10 N8 119(2) . .
C11 C10 H10 120.3 . .
N7 C11 H11 115.8 . .
C10 C11 N7 128(2) . .
C10 C11 H11 115.8 . .
N6 C12 N7 127.5(19) . .
N6 C12 C9 110.5(16) . .
N7 C12 C9 121.9(18) . .
N5 C13 H13A 109(2) . 3_455
N5 C13 H13A 109.5 . .
N5 C13 H13B 109.5 . .
N5 C13 H13B 109(2) . 3_455
N5 C13 H13C 109.5 . .
N5 C13 H13C 109.5(2) . 3_455
H13A C13 H13A 51.2 . 3_455
H13A C13 H13B 109.5 3_455 3_455
H13A C13 H13B 140.7 . 3_455
H13A C13 H13B 109.5 . .
H13A C13 H13C 109.5 . .
H13A C13 H13C 61.3 . 3_455
H13A C13 H13C 109.5 3_455 3_455
H13B C13 H13A 140.7 . 3_455
H13B C13 H13B 61.3 . 3_455
H13B C13 H13C 51.2 . 3_455
H13B C13 H13C 109.5 . .
H13B C13 H13C 109.5 3_455 3_455
H13C C13 H13A 61.3 . 3_455
H13C C13 H13B 51.2 . 3_455
H13C C13 H13C 140.7 . 3_455
N6 C14 H14A 109(2) . 3_455
N6 C14 H14A 109.5 . .
N6 C14 H14B 109.5 . .
N6 C14 H14B 109.47(7) . 3_455
N6 C14 H14C 109.5 . .
N6 C14 H14C 109(2) . 3_455
H14A C14 H14A 54.6 . 3_455
H14A C14 H14B 109.5 . .
H14A C14 H14B 109.5 3_455 3_455
H14A C14 H14B 57.9 . 3_455
H14A C14 H14C 141.0 . 3_455
H14A C14 H14C 109.5 . .
H14A C14 H14C 109.5 3_455 3_455
H14B C14 H14A 57.9 . 3_455
H14B C14 H14B 141.0 . 3_455
H14B C14 H14C 109.5 . .
H14B C14 H14C 54.6 . 3_455
H14B C14 H14C 109.5 3_455 3_455
H14C C14 H14A 141.0 . 3_455
H14C C14 H14B 54.6 . 3_455
H14C C14 H14C 57.9 . 3_455
N9 C15 Au2 174.9(19) . .
N10 C16 Au2 175(3) . .

loop_
_geom_bond_atom_site_label_1
_geom_bond_atom_site_label_2
_geom_bond_distance
_geom_bond_site_symmetry_2
Au1 Au2 3.1708(2) .
Au1 Au2 3.1708(2) 1_455
Au1 C1 2.050(18) .
Au1 C8 2.014(16) .
Au2 C15 1.99(2) .
Au2 C16 1.99(2) .
N1 C1 1.35(2) .
N1 C2 1.35(2) .
N1 C6 1.48(3) .
N2 C1 1.34(2) .
N2 C5 1.36(2) .
N2 C7 1.44(3) .
N3 C4 1.34(3) .
N3 C5 1.29(2) .
N4 C2 1.35(2) .
N4 C3 1.39(3) .
N5 C8 1.36(2) .
N5 C9 1.387(17) .
N5 C13 1.45(2) .
N6 C8 1.353(19) .
N6 C12 1.34(2) .
N6 C14 1.51(2) .
N7 C11 1.37(3) .
N7 C12 1.376(19) .
N8 C9 1.27(2) .
N8 C10 1.39(3) .
N9 C15 1.15(3) .
N10 C16 1.11(3) .
C2 C5 1.45(3) .
C3 H3 0.9500 .
C3 C4 1.38(3) .
C4 H4 0.9500 .
C6 H6A 0.98(7) 3_455
C6 H6A 0.9800 .
C6 H6B 1.0(2) 3_455
C6 H6B 0.9800 .
C6 H6C 0.9800 .
C6 H6C 1.0(3) 3_455
C7 H7A 0.98(8) 3_455
C7 H7A 0.9800 .
C7 H7B 0.98(3) 3_455
C7 H7B 0.9800 .
C7 H7C 0.9800 .
C7 H7C 0.98(10) 3_455
C9 C12 1.39(3) .
C10 H10 0.9500 .
C10 C11 1.36(4) .
C11 H11 0.9500 .
C13 H13A 0.9800 .
C13 H13A 0.98(8) 3_455
C13 H13B 0.98(10) 3_455
C13 H13B 0.9800 .
C13 H13C 0.980(10) 3_455
C13 H13C 0.9800 .
C14 H14A 0.9800 .
C14 H14A 0.98(10) 3_455
C14 H14B 0.980(3) 3_455
C14 H14B 0.9800 .
C14 H14C 0.98(10) 3_455
C14 H14C 0.9800 .

loop_
_geom_torsion_atom_site_label_1
_geom_torsion_atom_site_label_2
_geom_torsion_atom_site_label_3
_geom_torsion_atom_site_label_4
_geom_torsion
N1 C2 C5 N2 0.000(3)
N1 C2 C5 N3 180.000(3)
N4 C2 C5 N2 180.000(2)
N4 C2 C5 N3 0.000(2)
N4 C3 C4 N3 0.000(2)
N5 C9 C12 N6 0.000(7)
N5 C9 C12 N7 180.000(8)
N8 C9 C12 N6 180.000(9)
N8 C9 C12 N7 0.000(12)
N8 C10 C11 N7 0.000(17)
C1 N1 C2 N4 180.000(3)
C1 N1 C2 C5 0.000(2)
C1 N2 C5 N3 180.000(3)
C1 N2 C5 C2 0.000(3)
C2 N1 C1 Au1 180.000(1)
C2 N1 C1 N2 0.000(3)
C2 N4 C3 C4 0.000(2)
C3 N4 C2 N1 180.000(2)
C3 N4 C2 C5 0.000(2)
C4 N3 C5 N2 180.000(2)
C4 N3 C5 C2 0.000(2)
C5 N2 C1 Au1 180.000(1)
C5 N2 C1 N1 0.000(3)
C5 N3 C4 C3 0.000(2)
C6 N1 C1 Au1 0.000(3)
C6 N1 C1 N2 180.000(3)
C6 N1 C2 N4 0.000(3)
C6 N1 C2 C5 180.000(2)
C7 N2 C1 Au1 0.000(3)
C7 N2 C1 N1 180.000(3)
C7 N2 C5 N3 0.000(3)
C7 N2 C5 C2 180.000(2)
C8 N5 C9 N8 180.000(8)
C8 N5 C9 C12 0.000(7)
C8 N6 C12 N7 180.000(7)
C8 N6 C12 C9 0.000(7)
C9 N5 C8 Au1 180.000(5)
C9 N5 C8 N6 0.000(6)
C9 N8 C10 C11 0.000(14)
C10 N8 C9 N5 180.000(8)
C10 N8 C9 C12 0.000(11)
C11 N7 C12 N6 180.000(8)
C11 N7 C12 C9 0.000(10)
C12 N6 C8 Au1 180.000(5)
C12 N6 C8 N5 0.000(6)
C12 N7 C11 C10 0.000(14)
C13 N5 C8 Au1 0.000(6)
C13 N5 C8 N6 180.000(5)
C13 N5 C9 N8 0.000(10)
C13 N5 C9 C12 180.000(7)
C14 N6 C8 Au1 0.000(7)
C14 N6 C8 N5 180.000(6)
C14 N6 C12 N7 0.000(10)
C14 N6 C12 C9 180.000(7)

loop_
_twin_individual_id
_twin_individual_mass_fraction_refined
1 0.59(3)
2 0.41(3)
